data_4023583
loop_
_publ_author_name
'Gabriela Guillena'
'Mar\'ia del Carmen Hita'
'Carmen N\'ajera'
'Santiago F. Vi\'ozquez'

_publ_section_title
;
 A Highly Efficient Solvent-Free Asymmetric Direct Aldol Reaction
 Organocatalyzed by Recoverable (S)-Binam-l-Prolinamides.
 ESI-MS Evidence of the Enamine-Iminium Formation
;
_journal_name_full 'Journal of Organic Chemistry'
_journal_page_first 5933
_journal_page_last 5943
_journal_paper_doi 10.1021/jo800773q
_journal_volume 73
_journal_year 2008
_chemical_absolute_configuration rm
_chemical_formula_moiety 'C30 H30 N4 O2'
_chemical_formula_sum 'C30 H30 N4 O2'
_chemical_formula_weight 478.58
_chemical_name_systematic
; 
 ? 
;
_space_group_IT_number 19
_symmetry_cell_setting orthorhombic
_symmetry_space_group_name_Hall 'P 2ac 2ab'
_symmetry_space_group_name_H-M 'P 21 21 21'
_atom_sites_solution_hydrogens geom
_atom_sites_solution_primary direct
_atom_sites_solution_secondary difmap
_audit_creation_method SHELXL-97
_cell_angle_alpha 90.00
_cell_angle_beta 90.00
_cell_angle_gamma 90.00
_cell_formula_units_Z 4
_cell_length_a 9.5766(5)
_cell_length_b 11.6275(6)
_cell_length_c 22.7883(12)
_cell_measurement_reflns_used 2743
_cell_measurement_temperature 296(1)
_cell_measurement_theta_max 19.8
_cell_measurement_theta_min 2.3
_cell_volume 2537.5(2)
_computing_cell_refinement 'Bruker SMART V5.625'
_computing_data_collection 'Bruker SMART V5.625'
_computing_data_reduction 'Bruker SAINT V6.28A'
_computing_molecular_graphics 'SHELXTL  Rel. 6.12/V (Siemens, 1996)'
_computing_publication_material 'SHELX-97 (Sheldrick, 1997)'
_computing_structure_refinement 'SHELXL-97 (Sheldrick, 1997)'
_computing_structure_solution 'SHELXS-97 (Sheldrick, 1990)'
_diffrn_ambient_temperature 296(1)
_diffrn_measured_fraction_theta_full 0.997
_diffrn_measured_fraction_theta_max 0.997
_diffrn_measurement_device_type 'CCD area detector'
_diffrn_measurement_method 'phi and omega scans'
_diffrn_radiation_monochromator graphite
_diffrn_radiation_source 'fine-focus sealed tube'
_diffrn_radiation_type MoK\a
_diffrn_radiation_wavelength 0.71073
_diffrn_reflns_av_R_equivalents 0.0508
_diffrn_reflns_av_sigmaI/netI 0.0280
_diffrn_reflns_limit_h_max 11
_diffrn_reflns_limit_h_min -11
_diffrn_reflns_limit_k_max 13
_diffrn_reflns_limit_k_min -13
_diffrn_reflns_limit_l_max 26
_diffrn_reflns_limit_l_min -27
_diffrn_reflns_number 21276
_diffrn_reflns_theta_full 25.06
_diffrn_reflns_theta_max 25.06
_diffrn_reflns_theta_min 2.31
_exptl_absorpt_coefficient_mu 0.080
_exptl_absorpt_correction_T_max 0.985
_exptl_absorpt_correction_T_min 0.851
_exptl_absorpt_correction_type multi-scan
_exptl_absorpt_process_details 'Bruker/Siemens SADABS V2.03'
_exptl_crystal_colour colorless
_exptl_crystal_density_diffrn 1.253
_exptl_crystal_density_method 'not measured'
_exptl_crystal_description block
_exptl_crystal_F_000 1016
_exptl_crystal_size_max 0.38
_exptl_crystal_size_mid 0.36
_exptl_crystal_size_min 0.19
_refine_diff_density_max 0.195
_refine_diff_density_min -0.201
_refine_diff_density_rms 0.034
_refine_ls_extinction_method none
_refine_ls_goodness_of_fit_ref 1.046
_refine_ls_hydrogen_treatment mixed
_refine_ls_matrix_type full
_refine_ls_number_parameters 337
_refine_ls_number_reflns 2557
_refine_ls_number_restraints 0
_refine_ls_restrained_S_all 1.046
_refine_ls_R_factor_all 0.0703
_refine_ls_R_factor_gt 0.0549
_refine_ls_shift/su_max 0.036
_refine_ls_shift/su_mean 0.004
_refine_ls_structure_factor_coef Fsqd
_refine_ls_weighting_details 'calc w=1/[\s^2^(Fo^2^)+(0.0799P)^2^+0.5677P] where P=(Fo^2^+2Fc^2^)/3'
_refine_ls_weighting_scheme calc
_refine_ls_wR_factor_gt 0.1358
_refine_ls_wR_factor_ref 0.1453
_reflns_number_gt 2066
_reflns_number_total 2557
_reflns_threshold_expression I>2\s(I)
_cod_data_source_file jo800773q-File001.cif
_cod_data_source_block merg3
_cod_database_code 4023583

loop_
_symmetry_equiv_pos_as_xyz
'x, y, z'
'-x+1/2, -y, z+1/2'
'-x, y+1/2, -z+1/2'
'x+1/2, -y+1/2, -z'

loop_
_atom_site_label
_atom_site_type_symbol
_atom_site_fract_x
_atom_site_fract_y
_atom_site_fract_z
_atom_site_U_iso_or_equiv
_atom_site_adp_type
_atom_site_occupancy
_atom_site_symmetry_multiplicity
_atom_site_calc_flag
_atom_site_refinement_flags
_atom_site_disorder_assembly
_atom_site_disorder_group
N1 N 0.7378(4) 0.6900(4) 0.70706(19) 0.0757(11) Uani 1 1 d . . .
H1N H 0.690(5) 0.626(4) 0.707(2) 0.091 Uiso 1 1 d . . .
C1 C 0.7549(7) 0.7320(7) 0.6475(3) 0.119(2) Uani 1 1 d . . .
H1A H 0.6905 0.7944 0.6394 0.142 Uiso 1 1 calc R . .
H1B H 0.7393 0.6709 0.6192 0.142 Uiso 1 1 calc R . .
C2 C 0.9004(8) 0.7724(8) 0.6453(4) 0.140(3) Uani 1 1 d . . .
H2A H 0.9070 0.8515 0.6586 0.168 Uiso 1 1 calc R . .
H2B H 0.9368 0.7677 0.6056 0.168 Uiso 1 1 calc R . .
C3 C 0.9787(6) 0.6947(8) 0.6851(3) 0.124(3) Uani 1 1 d . . .
H3A H 1.0584 0.7337 0.7021 0.149 Uiso 1 1 calc R . .
H3B H 1.0111 0.6269 0.6643 0.149 Uiso 1 1 calc R . .
C4 C 0.8747(5) 0.6630(4) 0.7313(2) 0.0803(14) Uani 1 1 d . . .
H4 H 0.8805 0.5802 0.7390 0.096 Uiso 1 1 calc R . .
C5 C 0.9054(4) 0.7277(5) 0.7868(2) 0.0754(13) Uani 1 1 d . . .
O1 O 1.0160(4) 0.7135(5) 0.8119(2) 0.144(2) Uani 1 1 d . . .
N2 N 0.8058(3) 0.8009(3) 0.80343(15) 0.0572(8) Uani 1 1 d . . .
H2N H 0.730(5) 0.804(4) 0.7793(18) 0.069 Uiso 1 1 d . . .
C6 C 0.8087(4) 0.8872(4) 0.84636(15) 0.0505(9) Uani 1 1 d . . .
C7 C 0.9228(4) 0.8976(4) 0.88628(19) 0.0659(12) Uani 1 1 d . . .
H7 H 0.9963 0.8454 0.8847 0.079 Uiso 1 1 calc R . .
C8 C 0.9242(5) 0.9828(5) 0.92615(18) 0.0716(13) Uani 1 1 d . . .
H8 H 0.9978 0.9866 0.9527 0.086 Uiso 1 1 calc R . .
C9 C 0.8187(4) 1.0663(4) 0.92910(15) 0.0619(11) Uani 1 1 d . . .
C10 C 0.8219(6) 1.1595(5) 0.9685(2) 0.0869(16) Uani 1 1 d . . .
H10 H 0.8946 1.1648 0.9954 0.104 Uiso 1 1 calc R . .
C11 C 0.7219(7) 1.2415(6) 0.9681(2) 0.0984(18) Uani 1 1 d . . .
H11 H 0.7260 1.3021 0.9947 0.118 Uiso 1 1 calc R . .
C12 C 0.6126(6) 1.2352(5) 0.9279(2) 0.0873(15) Uani 1 1 d . . .
H12 H 0.5450 1.2926 0.9272 0.105 Uiso 1 1 calc R . .
C13 C 0.6043(5) 1.1457(4) 0.88959(18) 0.0670(12) Uani 1 1 d . . .
H13 H 0.5303 1.1423 0.8632 0.080 Uiso 1 1 calc R . .
C14 C 0.7055(4) 1.0582(4) 0.88923(15) 0.0531(10) Uani 1 1 d . . .
C15 C 0.6991(3) 0.9645(3) 0.84901(13) 0.0459(9) Uani 1 1 d . . .
C16 C 0.5720(3) 0.9467(3) 0.81200(14) 0.0432(8) Uani 1 1 d . . .
C17 C 0.5690(4) 0.9818(3) 0.75187(15) 0.0452(8) Uani 1 1 d . . .
C18 C 0.6827(4) 1.0402(3) 0.72532(15) 0.0541(10) Uani 1 1 d . . .
H18 H 0.7628 1.0548 0.7472 0.065 Uiso 1 1 calc R . .
C19 C 0.6766(5) 1.0750(4) 0.66870(17) 0.0677(12) Uani 1 1 d . . .
H19 H 0.7522 1.1128 0.6519 0.081 Uiso 1 1 calc R . .
C20 C 0.5563(6) 1.0541(4) 0.63552(18) 0.0726(13) Uani 1 1 d . . .
H20 H 0.5525 1.0788 0.5967 0.087 Uiso 1 1 calc R . .
C21 C 0.4459(5) 0.9989(4) 0.65886(17) 0.0660(11) Uani 1 1 d . . .
H21 H 0.3671 0.9857 0.6360 0.079 Uiso 1 1 calc R . .
C22 C 0.4483(4) 0.9605(3) 0.71782(15) 0.0515(9) Uani 1 1 d . . .
C23 C 0.3349(4) 0.9039(4) 0.74429(17) 0.0583(10) Uani 1 1 d . . .
H23 H 0.2566 0.8871 0.7217 0.070 Uiso 1 1 calc R . .
C24 C 0.3358(4) 0.8728(4) 0.80170(16) 0.0542(10) Uani 1 1 d . . .
H24 H 0.2582 0.8375 0.8184 0.065 Uiso 1 1 calc R . .
C25 C 0.4560(3) 0.8948(3) 0.83585(14) 0.0447(8) Uani 1 1 d . . .
N3 N 0.4607(3) 0.8632(3) 0.89551(13) 0.0512(8) Uani 1 1 d . . .
H3N H 0.545(4) 0.870(4) 0.9123(17) 0.061 Uiso 1 1 d . . .
C26 C 0.3581(4) 0.8351(4) 0.93261(16) 0.0532(10) Uani 1 1 d . . .
O2 O 0.2355(3) 0.8241(4) 0.91963(13) 0.0911(12) Uani 1 1 d . . .
C27 C 0.4048(4) 0.8147(4) 0.99566(16) 0.0564(10) Uani 1 1 d . . .
H27 H 0.3906 0.7336 1.0057 0.068 Uiso 1 1 calc R . .
C28 C 0.3238(5) 0.8895(5) 1.0386(2) 0.0770(13) Uani 1 1 d . . .
H28A H 0.2504 0.9312 1.0184 0.092 Uiso 1 1 calc R . .
H28B H 0.2817 0.8426 1.0690 0.092 Uiso 1 1 calc R . .
C29 C 0.4249(8) 0.9695(7) 1.0640(5) 0.166(4) Uani 1 1 d . . .
H29A H 0.3944 1.0481 1.0577 0.199 Uiso 1 1 calc R . .
H29B H 0.4324 0.9566 1.1059 0.199 Uiso 1 1 calc R . .
C30 C 0.5558(7) 0.9517(6) 1.0370(2) 0.103(2) Uani 1 1 d . . .
H30A H 0.6284 0.9482 1.0666 0.124 Uiso 1 1 calc R . .
H30B H 0.5766 1.0152 1.0108 0.124 Uiso 1 1 calc R . .
N4 N 0.5523(4) 0.8442(5) 1.00395(16) 0.0786(14) Uani 1 1 d . . .
H4N H 0.579(6) 0.791(5) 1.020(2) 0.094 Uiso 1 1 d . . .

loop_
_atom_site_aniso_label
_atom_site_aniso_U_11
_atom_site_aniso_U_22
_atom_site_aniso_U_33
_atom_site_aniso_U_23
_atom_site_aniso_U_13
_atom_site_aniso_U_12
N1 0.063(2) 0.080(3) 0.084(3) -0.005(2) -0.006(2) -0.012(2)
C1 0.103(5) 0.154(6) 0.099(4) 0.026(4) -0.001(4) -0.027(5)
C2 0.120(6) 0.148(6) 0.153(7) 0.038(6) 0.056(5) -0.004(5)
C3 0.079(4) 0.179(7) 0.114(5) -0.048(5) 0.030(4) 0.005(5)
C4 0.069(3) 0.070(3) 0.102(4) -0.017(3) -0.008(3) 0.005(3)
C5 0.044(2) 0.096(3) 0.087(3) 0.001(3) -0.006(2) 0.019(2)
O1 0.082(3) 0.204(5) 0.146(4) -0.064(4) -0.044(3) 0.074(3)
N2 0.0351(16) 0.075(2) 0.061(2) 0.0039(18) -0.0048(16) 0.0063(17)
C6 0.0358(18) 0.074(3) 0.0421(19) 0.0126(18) 0.0015(15) -0.0046(19)
C7 0.036(2) 0.093(3) 0.068(3) 0.020(3) -0.0088(19) -0.004(2)
C8 0.053(3) 0.115(4) 0.047(2) 0.015(3) -0.016(2) -0.025(3)
C9 0.054(2) 0.096(3) 0.0356(19) 0.001(2) -0.0044(18) -0.021(2)
C10 0.084(4) 0.124(4) 0.052(3) -0.009(3) -0.005(3) -0.035(4)
C11 0.117(5) 0.114(4) 0.065(3) -0.028(3) 0.015(3) -0.029(4)
C12 0.100(4) 0.096(4) 0.066(3) -0.018(3) 0.018(3) -0.003(3)
C13 0.065(3) 0.086(3) 0.050(2) -0.013(2) 0.005(2) -0.002(2)
C14 0.045(2) 0.080(3) 0.0345(17) 0.0025(18) 0.0047(16) -0.014(2)
C15 0.0317(17) 0.071(2) 0.0347(17) 0.0111(17) 0.0017(14) -0.0041(18)
C16 0.0312(17) 0.056(2) 0.0423(18) 0.0029(16) -0.0030(14) 0.0027(16)
C17 0.0438(18) 0.053(2) 0.0387(17) 0.0018(16) -0.0022(16) 0.0017(17)
C18 0.048(2) 0.067(2) 0.047(2) 0.0029(18) 0.0022(17) -0.007(2)
C19 0.076(3) 0.081(3) 0.046(2) 0.009(2) 0.005(2) -0.015(3)
C20 0.097(3) 0.080(3) 0.041(2) 0.013(2) -0.005(2) -0.009(3)
C21 0.073(3) 0.082(3) 0.043(2) 0.005(2) -0.016(2) -0.003(3)
C22 0.050(2) 0.061(2) 0.0432(19) 0.0022(17) -0.0083(17) 0.0035(19)
C23 0.047(2) 0.075(3) 0.053(2) 0.001(2) -0.0137(18) -0.004(2)
C24 0.0347(18) 0.073(3) 0.055(2) 0.007(2) -0.0023(17) -0.0047(18)
C25 0.0343(17) 0.059(2) 0.0407(18) 0.0054(17) -0.0044(15) 0.0064(17)
N3 0.0326(14) 0.080(2) 0.0412(16) 0.0115(15) -0.0031(14) 0.0001(16)
C26 0.0347(19) 0.077(3) 0.048(2) 0.008(2) 0.0045(16) 0.0016(19)
O2 0.0368(15) 0.175(4) 0.0611(17) 0.019(2) 0.0026(13) -0.013(2)
C27 0.048(2) 0.076(3) 0.0448(19) 0.012(2) 0.0060(17) 0.006(2)
C28 0.059(3) 0.109(4) 0.062(3) -0.007(3) 0.009(2) -0.001(3)
C29 0.103(5) 0.133(6) 0.260(11) -0.088(7) 0.020(6) -0.013(5)
C30 0.091(4) 0.159(6) 0.059(3) -0.015(4) -0.002(3) -0.041(4)
N4 0.0464(19) 0.136(4) 0.054(2) 0.029(2) -0.0029(17) 0.016(2)

loop_
_atom_type_symbol
_atom_type_description
_atom_type_scat_dispersion_real
_atom_type_scat_dispersion_imag
_atom_type_scat_source
C C 0.0033 0.0016 'International Tables Vol C Tables 4.2.6.8 and 6.1.1.4'
H H 0.0000 0.0000 'International Tables Vol C Tables 4.2.6.8 and 6.1.1.4'
N N 0.0061 0.0033 'International Tables Vol C Tables 4.2.6.8 and 6.1.1.4'
O O 0.0106 0.0060 'International Tables Vol C Tables 4.2.6.8 and 6.1.1.4'

loop_
_geom_angle_atom_site_label_1
_geom_angle_atom_site_label_2
_geom_angle_atom_site_label_3
_geom_angle
_geom_angle_site_symmetry_1
_geom_angle_site_symmetry_3
_geom_angle_publ_flag
C1 N1 C4 109.0(4) . . ?
C1 N1 H1N 110(3) . . ?
C4 N1 H1N 107(3) . . ?
N1 C1 C2 104.2(6) . . ?
N1 C1 H1A 110.9 . . ?
C2 C1 H1A 110.9 . . ?
N1 C1 H1B 110.9 . . ?
C2 C1 H1B 110.9 . . ?
H1A C1 H1B 108.9 . . ?
C1 C2 C3 105.3(6) . . ?
C1 C2 H2A 110.7 . . ?
C3 C2 H2A 110.7 . . ?
C1 C2 H2B 110.7 . . ?
C3 C2 H2B 110.7 . . ?
H2A C2 H2B 108.8 . . ?
C2 C3 C4 104.1(5) . . ?
C2 C3 H3A 110.9 . . ?
C4 C3 H3A 110.9 . . ?
C2 C3 H3B 110.9 . . ?
C4 C3 H3B 110.9 . . ?
H3A C3 H3B 108.9 . . ?
N1 C4 C3 106.2(4) . . ?
N1 C4 C5 112.8(4) . . ?
C3 C4 C5 109.9(4) . . ?
N1 C4 H4 109.3 . . ?
C3 C4 H4 109.3 . . ?
C5 C4 H4 109.3 . . ?
O1 C5 N2 125.3(5) . . ?
O1 C5 C4 119.9(5) . . ?
N2 C5 C4 114.8(4) . . ?
C5 O1 H3N 54.7(5) . . ?
C5 O1 H4N 76.1(6) . . ?
H3N O1 H4N 24.1(7) . . ?
C5 N2 C6 129.8(4) . . ?
C5 N2 H2N 115(3) . . ?
C6 N2 H2N 114(3) . . ?
C15 C6 N2 118.7(3) . . ?
C15 C6 C7 119.9(4) . . ?
N2 C6 C7 121.4(4) . . ?
C8 C7 C6 120.1(4) . . ?
C8 C7 H7 120.0 . . ?
C6 C7 H7 119.9 . . ?
C7 C8 C9 122.3(4) . . ?
C7 C8 H8 118.8 . . ?
C9 C8 H8 118.8 . . ?
C8 C9 C10 123.2(4) . . ?
C8 C9 C14 118.3(4) . . ?
C10 C9 C14 118.5(5) . . ?
C11 C10 C9 121.6(5) . . ?
C11 C10 H10 119.2 . . ?
C9 C10 H10 119.2 . . ?
C10 C11 C12 120.0(5) . . ?
C10 C11 H11 120.0 . . ?
C12 C11 H11 120.0 . . ?
C13 C12 C11 120.4(5) . . ?
C13 C12 H12 119.8 . . ?
C11 C12 H12 119.8 . . ?
C12 C13 C14 121.1(4) . . ?
C12 C13 H13 119.4 . . ?
C14 C13 H13 119.4 . . ?
C13 C14 C9 118.4(4) . . ?
C13 C14 C15 121.8(3) . . ?
C9 C14 C15 119.7(4) . . ?
C6 C15 C14 119.5(3) . . ?
C6 C15 C16 120.2(3) . . ?
C14 C15 C16 120.3(3) . . ?
C25 C16 C17 119.2(3) . . ?
C25 C16 C15 119.7(3) . . ?
C17 C16 C15 121.1(3) . . ?
C22 C17 C18 118.5(3) . . ?
C22 C17 C16 119.5(3) . . ?
C18 C17 C16 122.0(3) . . ?
C19 C18 C17 121.1(4) . . ?
C19 C18 H18 119.5 . . ?
C17 C18 H18 119.5 . . ?
C18 C19 C20 119.9(4) . . ?
C18 C19 H19 120.0 . . ?
C20 C19 H19 120.0 . . ?
C21 C20 C19 121.0(4) . . ?
C21 C20 H20 119.5 . . ?
C19 C20 H20 119.5 . . ?
C20 C21 C22 120.8(4) . . ?
C20 C21 H21 119.6 . . ?
C22 C21 H21 119.6 . . ?
C23 C22 C17 118.6(3) . . ?
C23 C22 C21 122.8(4) . . ?
C17 C22 C21 118.6(4) . . ?
C24 C23 C22 122.2(3) . . ?
C24 C23 H23 118.9 . . ?
C22 C23 H23 118.9 . . ?
C23 C24 C25 119.2(3) . . ?
C23 C24 H24 120.4 . . ?
C25 C24 H24 120.4 . . ?
C16 C25 N3 118.0(3) . . ?
C16 C25 C24 121.3(3) . . ?
N3 C25 C24 120.7(3) . . ?
C26 N3 C25 130.6(3) . . ?
C26 N3 H3N 114(3) . . ?
C25 N3 H3N 115(3) . . ?
O2 C26 N3 125.5(4) . . ?
O2 C26 C27 119.7(3) . . ?
N3 C26 C27 114.8(3) . . ?
C26 O2 H2N 48.8(5) . . ?
C26 O2 H1N 66.3(5) . . ?
H2N O2 H1N 21.9(6) . . ?
N4 C27 C28 106.0(4) . . ?
N4 C27 C26 111.6(3) . . ?
C28 C27 C26 111.5(3) . . ?
N4 C27 H27 109.2 . . ?
C28 C27 H27 109.2 . . ?
C26 C27 H27 109.2 . . ?
C29 C28 C27 106.3(4) . . ?
C29 C28 H28A 110.5 . . ?
C27 C28 H28A 110.5 . . ?
C29 C28 H28B 110.5 . . ?
C27 C28 H28B 110.5 . . ?
H28A C28 H28B 108.7 . . ?
C30 C29 C28 108.8(6) . . ?
C30 C29 H29A 109.9 . . ?
C28 C29 H29A 109.9 . . ?
C30 C29 H29B 109.9 . . ?
C28 C29 H29B 109.9 . . ?
H29A C29 H29B 108.3 . . ?
C29 C30 N4 109.3(5) . . ?
C29 C30 H30A 109.8 . . ?
N4 C30 H30A 109.8 . . ?
C29 C30 H30B 109.8 . . ?
N4 C30 H30B 109.8 . . ?
H30A C30 H30B 108.3 . . ?
C30 N4 C27 106.8(4) . . ?
C30 N4 H4N 116(4) . . ?
C27 N4 H4N 101(5) . . ?

loop_
_geom_bond_atom_site_label_1
_geom_bond_atom_site_label_2
_geom_bond_distance
_geom_bond_site_symmetry_2
_geom_bond_publ_flag
N1 C1 1.453(7) . ?
N1 C4 1.457(6) . ?
N1 H1N 0.87(5) . ?
C1 C2 1.472(9) . ?
C1 H1A 0.9700 . ?
C1 H1B 0.9700 . ?
C2 C3 1.484(10) . ?
C2 H2A 0.9700 . ?
C2 H2B 0.9700 . ?
C3 C4 1.495(8) . ?
C3 H3A 0.9700 . ?
C3 H3B 0.9700 . ?
C4 C5 1.502(7) . ?
C4 H4 0.9800 . ?
C5 O1 1.216(5) . ?
C5 N2 1.333(5) . ?
O1 H3N 5.38(4) . ?
O1 H4N 6.39(5) . ?
N2 C6 1.401(5) . ?
N2 H2N 0.91(4) . ?
C6 C15 1.384(5) . ?
C6 C7 1.427(5) . ?
C7 C8 1.344(7) . ?
C7 H7 0.9300 . ?
C8 C9 1.403(6) . ?
C8 H8 0.9300 . ?
C9 C10 1.408(7) . ?
C9 C14 1.417(5) . ?
C10 C11 1.351(8) . ?
C10 H10 0.9300 . ?
C11 C12 1.394(8) . ?
C11 H11 0.9300 . ?
C12 C13 1.361(6) . ?
C12 H12 0.9300 . ?
C13 C14 1.405(6) . ?
C13 H13 0.9300 . ?
C14 C15 1.425(5) . ?
C15 C16 1.495(5) . ?
C16 C25 1.376(5) . ?
C16 C17 1.430(5) . ?
C17 C22 1.414(5) . ?
C17 C18 1.419(5) . ?
C18 C19 1.354(5) . ?
C18 H18 0.9300 . ?
C19 C20 1.399(6) . ?
C19 H19 0.9300 . ?
C20 C21 1.346(6) . ?
C20 H20 0.9300 . ?
C21 C22 1.416(5) . ?
C21 H21 0.9300 . ?
C22 C23 1.406(5) . ?
C23 C24 1.357(5) . ?
C23 H23 0.9300 . ?
C24 C25 1.413(5) . ?
C24 H24 0.9300 . ?
C25 N3 1.409(4) . ?
N3 C26 1.336(4) . ?
N3 H3N 0.89(4) . ?
C26 O2 1.218(4) . ?
C26 C27 1.524(5) . ?
O2 H2N 5.72(4) . ?
O2 H1N 6.90(5) . ?
C27 N4 1.465(6) . ?
C27 C28 1.522(6) . ?
C27 H27 0.9800 . ?
C28 C29 1.462(8) . ?
C28 H28A 0.9700 . ?
C28 H28B 0.9700 . ?
C29 C30 1.411(9) . ?
C29 H29A 0.9700 . ?
C29 H29B 0.9700 . ?
C30 N4 1.461(8) . ?
C30 H30A 0.9700 . ?
C30 H30B 0.9700 . ?
N4 H4N 0.77(6) . ?

loop_
_geom_hbond_atom_site_label_D
_geom_hbond_atom_site_label_H
_geom_hbond_atom_site_label_A
_geom_hbond_distance_DH
_geom_hbond_distance_HA
_geom_hbond_distance_DA
_geom_hbond_angle_DHA
_geom_hbond_site_symmetry_A
N2 H2N N1 0.91(4) 2.11(4) 2.629(5) 115(3) .
N3 H3N N4 0.89(4) 2.11(4) 2.632(5) 116(3) .
N4 H4N O2 0.77(6) 2.43(6) 3.152(5) 157(6) 4_567

loop_
_geom_torsion_atom_site_label_1
_geom_torsion_atom_site_label_2
_geom_torsion_atom_site_label_3
_geom_torsion_atom_site_label_4
_geom_torsion
_geom_torsion_site_symmetry_1
_geom_torsion_site_symmetry_2
_geom_torsion_site_symmetry_3
_geom_torsion_site_symmetry_4
_geom_torsion_publ_flag
C4 N1 C1 C2 -21.9(8) . . . . ?
N1 C1 C2 C3 33.0(8) . . . . ?
C1 C2 C3 C4 -31.5(8) . . . . ?
C1 N1 C4 C3 2.3(7) . . . . ?
C1 N1 C4 C5 122.7(5) . . . . ?
C2 C3 C4 N1 18.0(7) . . . . ?
C2 C3 C4 C5 -104.3(6) . . . . ?
N1 C4 C5 O1 179.9(6) . . . . ?
C3 C4 C5 O1 -61.8(8) . . . . ?
N1 C4 C5 N2 -2.1(6) . . . . ?
C3 C4 C5 N2 116.2(6) . . . . ?
N2 C5 O1 H3N 25.0(7) . . . . ?
C4 C5 O1 H3N -157.2(8) . . . . ?
N2 C5 O1 H4N 37.4(7) . . . . ?
C4 C5 O1 H4N -144.9(8) . . . . ?
O1 C5 N2 C6 9.6(9) . . . . ?
C4 C5 N2 C6 -168.3(4) . . . . ?
C5 N2 C6 C15 169.6(4) . . . . ?
C5 N2 C6 C7 -9.3(6) . . . . ?
C15 C6 C7 C8 -0.4(6) . . . . ?
N2 C6 C7 C8 178.5(4) . . . . ?
C6 C7 C8 C9 -2.3(6) . . . . ?
C7 C8 C9 C10 -176.6(4) . . . . ?
C7 C8 C9 C14 1.4(6) . . . . ?
C8 C9 C10 C11 176.7(5) . . . . ?
C14 C9 C10 C11 -1.4(7) . . . . ?
C9 C10 C11 C12 -0.3(8) . . . . ?
C10 C11 C12 C13 1.4(8) . . . . ?
C11 C12 C13 C14 -0.6(7) . . . . ?
C12 C13 C14 C9 -1.1(6) . . . . ?
C12 C13 C14 C15 -179.3(4) . . . . ?
C8 C9 C14 C13 -176.1(4) . . . . ?
C10 C9 C14 C13 2.1(5) . . . . ?
C8 C9 C14 C15 2.2(5) . . . . ?
C10 C9 C14 C15 -179.7(4) . . . . ?
N2 C6 C15 C14 -175.0(3) . . . . ?
C7 C6 C15 C14 3.9(5) . . . . ?
N2 C6 C15 C16 7.9(5) . . . . ?
C7 C6 C15 C16 -173.2(3) . . . . ?
C13 C14 C15 C6 173.4(3) . . . . ?
C9 C14 C15 C6 -4.8(5) . . . . ?
C13 C14 C15 C16 -9.5(5) . . . . ?
C9 C14 C15 C16 172.3(3) . . . . ?
C6 C15 C16 C25 97.4(4) . . . . ?
C14 C15 C16 C25 -79.7(4) . . . . ?
C6 C15 C16 C17 -82.1(4) . . . . ?
C14 C15 C16 C17 100.8(4) . . . . ?
C25 C16 C17 C22 -1.3(5) . . . . ?
C15 C16 C17 C22 178.2(3) . . . . ?
C25 C16 C17 C18 177.2(3) . . . . ?
C15 C16 C17 C18 -3.3(5) . . . . ?
C22 C17 C18 C19 0.0(6) . . . . ?
C16 C17 C18 C19 -178.5(4) . . . . ?
C17 C18 C19 C20 0.4(7) . . . . ?
C18 C19 C20 C21 -0.5(8) . . . . ?
C19 C20 C21 C22 0.2(7) . . . . ?
C18 C17 C22 C23 -179.2(3) . . . . ?
C16 C17 C22 C23 -0.7(5) . . . . ?
C18 C17 C22 C21 -0.3(6) . . . . ?
C16 C17 C22 C21 178.2(4) . . . . ?
C20 C21 C22 C23 179.1(4) . . . . ?
C20 C21 C22 C17 0.2(6) . . . . ?
C17 C22 C23 C24 2.4(6) . . . . ?
C21 C22 C23 C24 -176.5(4) . . . . ?
C22 C23 C24 C25 -1.9(6) . . . . ?
C17 C16 C25 N3 -178.7(3) . . . . ?
C15 C16 C25 N3 1.8(5) . . . . ?
C17 C16 C25 C24 1.8(5) . . . . ?
C15 C16 C25 C24 -177.8(3) . . . . ?
C23 C24 C25 C16 -0.2(6) . . . . ?
C23 C24 C25 N3 -179.7(4) . . . . ?
C16 C25 N3 C26 164.1(4) . . . . ?
C24 C25 N3 C26 -16.3(6) . . . . ?
C25 N3 C26 O2 5.3(8) . . . . ?
C25 N3 C26 C27 -175.5(4) . . . . ?
N3 C26 O2 H2N 21.6(6) . . . . ?
C27 C26 O2 H2N -157.5(8) . . . . ?
N3 C26 O2 H1N 37.4(6) . . . . ?
C27 C26 O2 H1N -141.7(7) . . . . ?
O2 C26 C27 N4 -173.9(5) . . . . ?
N3 C26 C27 N4 6.9(6) . . . . ?
O2 C26 C27 C28 -55.5(6) . . . . ?
N3 C26 C27 C28 125.3(4) . . . . ?
N4 C27 C28 C29 7.5(6) . . . . ?
C26 C27 C28 C29 -114.2(6) . . . . ?
C27 C28 C29 C30 3.3(9) . . . . ?
C28 C29 C30 N4 -13.1(10) . . . . ?
C29 C30 N4 C27 17.8(7) . . . . ?
C28 C27 N4 C30 -15.1(5) . . . . ?
C26 C27 N4 C30 106.6(4) . . . . ?

loop_
_cod_related_entry_id
_cod_related_entry_database
_cod_related_entry_code
1 ChemSpider 9758556
